data_1502208
loop_
_publ_author_name
'Zhou, Lin'
'Lin, Lili'
'Ji, Jie'
'Xie, Mingsheng'
'Liu, Xiaohua'
'Feng, Xiaoming'

_publ_section_title
;
 Catalytic asymmetric vinylogous Mannich-type (AVM) reaction of
 nonactivated \a-angelica lactone.
;
_journal_issue 12
_journal_name_full 'Organic letters'
_journal_page_first 3056
_journal_page_last 3059
_journal_paper_doi 10.1021/ol200939t
_journal_volume 13
_journal_year 2011
_chemical_absolute_configuration ad
_chemical_formula_moiety 'C16 H15 N O3 S'
_chemical_formula_sum 'C16 H15 N O3 S'
_chemical_formula_weight 301.35
_space_group_IT_number 19
_symmetry_cell_setting orthorhombic
_symmetry_space_group_name_Hall 'P 2ac 2ab'
_symmetry_space_group_name_H-M 'P 21 21 21'
_atom_sites_solution_hydrogens geom
_atom_sites_solution_primary direct
_atom_sites_solution_secondary difmap
_audit_creation_method SHELXL-97
_cell_angle_alpha 90.00
_cell_angle_beta 90.00
_cell_angle_gamma 90.00
_cell_formula_units_Z 4
_cell_length_a 10.4870(8)
_cell_length_b 11.7829(8)
_cell_length_c 12.0638(8)
_cell_measurement_reflns_used 1674
_cell_measurement_temperature 293(2)
_cell_measurement_theta_max 29.1326
_cell_measurement_theta_min 3.0943
_cell_volume 1490.69(18)
_computing_cell_refinement
;
CrysAlisPro, Oxford Diffraction Ltd.,
Version 1.171.34.40 (release 27-08-2010 CrysAlis171 .NET)
(compiled Aug 27 2010,11:50:40)
;
_computing_data_collection
;
CrysAlisPro, Oxford Diffraction Ltd.,
Version 1.171.34.40 (release 27-08-2010 CrysAlis171 .NET)
(compiled Aug 27 2010,11:50:40)
;
_computing_data_reduction
;
CrysAlisPro, Oxford Diffraction Ltd.,
Version 1.171.34.40 (release 27-08-2010 CrysAlis171 .NET)
(compiled Aug 27 2010,11:50:40)
;
_computing_molecular_graphics
;
OLEX2: a complete structure solution, refinement and analysis program. Dolomanov et al., J. Appl. Cryst. (2009). 42, 339-341
;
_computing_publication_material
;
OLEX2: a complete structure solution, refinement and analysis program. Dolomanov et al., J. Appl. Cryst. (2009). 42, 339-341
;
_computing_structure_refinement 'SHELXL-97 (Sheldrick, 1997)'
_computing_structure_solution 'SHELXS-97 (Sheldrick, 1990)'
_diffrn_ambient_temperature 292.85
_diffrn_detector_area_resol_mean 16.0874
_diffrn_measured_fraction_theta_full 0.996
_diffrn_measured_fraction_theta_max 0.996
_diffrn_measurement_details
;
1 omega  -83.00  -32.00   1.0000    8.0000
omega____ theta____ kappa____ phi______ frames
-      -16.8924  179.0000   60.0000 51

2 omega  -80.00  -34.00   1.0000    8.0000
omega____ theta____ kappa____ phi______ frames
-      -16.8924  179.0000  -30.0000 46

3 omega   -1.00   45.00   1.0000    8.0000
omega____ theta____ kappa____ phi______ frames
-       19.8611   38.0000  -90.0000 46
;
_diffrn_measurement_device_type 'Xcalibur, Eos'
_diffrn_measurement_method '\w scans'
_diffrn_orient_matrix_UB_11 -0.0250106
_diffrn_orient_matrix_UB_12 -0.0475712
_diffrn_orient_matrix_UB_13 0.0286984
_diffrn_orient_matrix_UB_21 -0.0321923
_diffrn_orient_matrix_UB_22 -0.0174186
_diffrn_orient_matrix_UB_23 -0.0488936
_diffrn_orient_matrix_UB_31 0.0538685
_diffrn_orient_matrix_UB_32 -0.0325185
_diffrn_orient_matrix_UB_33 -0.0158411
_diffrn_radiation_monochromator graphite
_diffrn_radiation_source 'fine-focus sealed tube'
_diffrn_radiation_type 'Mo K\a'
_diffrn_radiation_wavelength 0.7107
_diffrn_reflns_av_R_equivalents 0.0165
_diffrn_reflns_av_sigmaI/netI 0.0453
_diffrn_reflns_limit_h_max 11
_diffrn_reflns_limit_h_min -13
_diffrn_reflns_limit_k_max 12
_diffrn_reflns_limit_k_min -14
_diffrn_reflns_limit_l_max 9
_diffrn_reflns_limit_l_min -15
_diffrn_reflns_number 4139
_diffrn_reflns_theta_full 26.37
_diffrn_reflns_theta_max 26.37
_diffrn_reflns_theta_min 3.10
_exptl_absorpt_coefficient_mu 0.226
_exptl_absorpt_correction_T_max 1.0
_exptl_absorpt_correction_T_min 0.99044
_exptl_absorpt_correction_type multi-scan
_exptl_absorpt_process_details
;
CrysAlisPro, Oxford Diffraction Ltd.,
Version 1.171.34.40 (release 27-08-2010 CrysAlis171 .NET)
(compiled Aug 27 2010,11:50:40)
Empirical absorption correction using spherical harmonics,
implemented in SCALE3 ABSPACK scaling algorithm.
;
_exptl_crystal_colour red
_exptl_crystal_density_diffrn 1.343
_exptl_crystal_density_method 'not measured'
_exptl_crystal_description block
_exptl_crystal_F_000 632
_exptl_crystal_size_max 0.40
_exptl_crystal_size_mid 0.40
_exptl_crystal_size_min 0.30
_refine_diff_density_max 0.187
_refine_diff_density_min -0.241
_refine_diff_density_rms 0.038
_refine_ls_abs_structure_details 'Flack H D (1983), Acta Cryst. A39, 876-881'
_refine_ls_abs_structure_Flack 0.05(12)
_refine_ls_extinction_method none
_refine_ls_goodness_of_fit_ref 1.056
_refine_ls_hydrogen_treatment constr
_refine_ls_matrix_type full
_refine_ls_number_parameters 192
_refine_ls_number_reflns 2776
_refine_ls_number_restraints 0
_refine_ls_restrained_S_all 1.056
_refine_ls_R_factor_all 0.0650
_refine_ls_R_factor_gt 0.0475
_refine_ls_shift/su_max 0.000
_refine_ls_shift/su_mean 0.000
_refine_ls_structure_factor_coef Fsqd
_refine_ls_weighting_details
;
calc w=1/[\s^2^(Fo^2^)+(0.0502P)^2^+0.0174P] where P=(Fo^2^+2Fc^2^)/3
;
_refine_ls_weighting_scheme calc
_refine_ls_wR_factor_gt 0.1031
_refine_ls_wR_factor_ref 0.1146
_reflns_number_gt 2176
_reflns_number_total 2776
_reflns_threshold_expression >2sigma(I)
_cod_data_source_file ol200939t_si_001.cif
_cod_data_source_block 101220_S4_ZL
_cod_depositor_comments
;
The following automatic conversions were performed:

'_symmetry_cell_setting' value 'Orthorhombic' changed to
'orthorhombic' according to
/home/saulius/struct/CIF-dictionaries/cif_core.dic dictionary named
'cif_core.dic' version 2.4.1 from 2010-06-29.

Automatic conversion script
Id: cif_fix_values 1715 2011-07-08 13:25:40Z adriana 
;
_cod_original_cell_volume 1490.68(18)
_cod_database_code 1502208

loop_
_space_group_symop_id
_space_group_symop_operation_xyz
1 'x, y, z'
2 '-x+1/2, -y, z+1/2'
3 'x+1/2, -y+1/2, -z'
4 '-x, y+1/2, -z+1/2'

loop_
_atom_site_label
_atom_site_type_symbol
_atom_site_fract_x
_atom_site_fract_y
_atom_site_fract_z
_atom_site_U_iso_or_equiv
_atom_site_adp_type
_atom_site_occupancy
_atom_site_symmetry_multiplicity
_atom_site_calc_flag
_atom_site_refinement_flags
S1 S -0.15091(8) -0.49792(8) -0.15212(8) 0.0680(3) Uani 1 1 d .
O1 O -0.10729(17) -0.72815(14) 0.03983(15) 0.0393(4) Uani 1 1 d .
O2 O -0.1346(2) -0.74792(16) 0.22158(17) 0.0602(6) Uani 1 1 d .
O3 O 0.0951(2) -0.41153(17) 0.11816(16) 0.0580(6) Uani 1 1 d .
H3 H 0.1097 -0.3591 0.1611 0.087 Uiso 1 1 calc R
N1 N 0.0818(2) -0.57995(18) -0.02376(19) 0.0478(6) Uani 1 1 d .
H1 H 0.0548 -0.5863 0.0432 0.057 Uiso 1 1 calc R
C1 C -0.0694(3) -0.7647(2) 0.1400(2) 0.0426(7) Uani 1 1 d .
C2 C 0.0518(3) -0.8228(2) 0.1290(2) 0.0509(8) Uani 1 1 d .
H2 H 0.0984 -0.8554 0.1863 0.061 Uiso 1 1 calc R
C3 C 0.0840(3) -0.8212(2) 0.0246(3) 0.0473(7) Uani 1 1 d .
H3A H 0.1597 -0.8509 -0.0032 0.057 Uiso 1 1 calc R
C4 C -0.0157(3) -0.7660(2) -0.0444(2) 0.0380(6) Uani 1 1 d .
C5 C -0.0837(3) -0.8499(2) -0.1194(2) 0.0508(8) Uani 1 1 d .
H5A H -0.1594 -0.8155 -0.1488 0.076 Uiso 1 1 calc R
H5C H -0.1064 -0.9162 -0.0776 0.076 Uiso 1 1 calc R
H5B H -0.0283 -0.8712 -0.1792 0.076 Uiso 1 1 calc R
C6 C 0.0355(3) -0.6604(2) -0.1056(2) 0.0400(6) Uani 1 1 d .
H6 H 0.1101 -0.6855 -0.1478 0.048 Uiso 1 1 calc R
C7 C -0.0551(3) -0.6089(2) -0.1879(2) 0.0439(7) Uani 1 1 d .
C8 C -0.0764(3) -0.6413(3) -0.2980(2) 0.0572(9) Uani 1 1 d .
H8 H -0.0332 -0.6997 -0.3337 0.069 Uiso 1 1 calc R
C9 C -0.1712(4) -0.5745(3) -0.3477(3) 0.0840(12) Uani 1 1 d .
H9 H -0.1977 -0.5842 -0.4206 0.101 Uiso 1 1 calc R
C10 C -0.2199(3) -0.4954(4) -0.2800(4) 0.0819(12) Uani 1 1 d .
H10 H -0.2839 -0.4450 -0.3005 0.098 Uiso 1 1 calc R
C11 C 0.1671(2) -0.4936(2) -0.0475(2) 0.0371(6) Uani 1 1 d .
C12 C 0.1783(3) -0.4065(2) 0.0313(2) 0.0420(6) Uani 1 1 d .
C13 C 0.2694(3) -0.3240(3) 0.0186(3) 0.0601(9) Uani 1 1 d .
H13 H 0.2775 -0.2674 0.0718 0.072 Uiso 1 1 calc R
C14 C 0.3489(4) -0.3242(3) -0.0719(3) 0.0696(10) Uani 1 1 d .
H14 H 0.4114 -0.2687 -0.0789 0.084 Uiso 1 1 calc R
C15 C 0.3362(3) -0.4055(3) -0.1514(3) 0.0623(9) Uani 1 1 d .
H15 H 0.3888 -0.4045 -0.2134 0.075 Uiso 1 1 calc R
C16 C 0.2454(3) -0.4894(3) -0.1401(2) 0.0484(7) Uani 1 1 d .
H16 H 0.2366 -0.5440 -0.1953 0.058 Uiso 1 1 calc R

loop_
_atom_site_aniso_label
_atom_site_aniso_U_11
_atom_site_aniso_U_22
_atom_site_aniso_U_33
_atom_site_aniso_U_23
_atom_site_aniso_U_13
_atom_site_aniso_U_12
S1 0.0603(5) 0.0575(5) 0.0861(7) 0.0120(5) 0.0162(5) 0.0116(5)
O1 0.0356(9) 0.0429(9) 0.0393(10) 0.0065(9) 0.0034(9) 0.0048(9)
O2 0.0755(16) 0.0581(12) 0.0470(12) 0.0129(10) 0.0147(12) 0.0122(12)
O3 0.0730(15) 0.0560(12) 0.0451(11) -0.0123(10) 0.0047(12) -0.0089(12)
N1 0.0580(15) 0.0505(13) 0.0350(11) -0.0059(11) 0.0062(13) -0.0152(13)
C1 0.0489(17) 0.0354(13) 0.0436(15) 0.0072(13) -0.0007(15) -0.0018(13)
C2 0.0512(17) 0.0501(16) 0.0514(17) 0.0071(15) -0.0114(17) 0.0057(15)
C3 0.0361(15) 0.0396(14) 0.066(2) 0.0004(15) -0.0007(16) 0.0050(13)
C4 0.0355(14) 0.0360(13) 0.0424(14) 0.0017(13) 0.0007(13) 0.0025(12)
C5 0.0521(19) 0.0477(15) 0.0525(17) -0.0048(15) -0.0017(16) -0.0062(14)
C6 0.0394(16) 0.0430(14) 0.0375(13) -0.0049(13) 0.0041(14) -0.0018(13)
C7 0.0456(16) 0.0394(14) 0.0468(15) 0.0040(13) 0.0021(15) -0.0065(14)
C8 0.075(2) 0.0544(16) 0.0421(15) 0.0082(15) -0.0079(18) 0.0025(18)
C9 0.105(3) 0.075(2) 0.072(2) 0.021(2) -0.030(3) -0.024(3)
C10 0.059(2) 0.076(2) 0.111(3) 0.055(3) -0.017(2) -0.007(2)
C11 0.0379(14) 0.0356(12) 0.0378(13) 0.0054(13) -0.0037(13) 0.0000(14)
C12 0.0478(16) 0.0399(13) 0.0382(14) 0.0032(14) -0.0036(15) 0.0002(14)
C13 0.068(2) 0.0459(16) 0.067(2) -0.0065(17) -0.005(2) -0.0122(17)
C14 0.066(2) 0.056(2) 0.086(3) 0.003(2) 0.005(2) -0.0237(19)
C15 0.0584(19) 0.0581(18) 0.070(2) 0.0069(19) 0.017(2) -0.0081(17)
C16 0.0524(17) 0.0442(14) 0.0487(16) 0.0011(15) 0.0113(15) -0.0031(14)

loop_
_atom_type_symbol
_atom_type_description
_atom_type_scat_dispersion_real
_atom_type_scat_dispersion_imag
_atom_type_scat_source
C C 0.0033 0.0016 'International Tables Vol C Tables 4.2.6.8 and 6.1.1.4'
H H 0.0000 0.0000 'International Tables Vol C Tables 4.2.6.8 and 6.1.1.4'
N N 0.0061 0.0033 'International Tables Vol C Tables 4.2.6.8 and 6.1.1.4'
O O 0.0106 0.0060 'International Tables Vol C Tables 4.2.6.8 and 6.1.1.4'
S S 0.1246 0.1234 'International Tables Vol C Tables 4.2.6.8 and 6.1.1.4'

loop_
_geom_angle_atom_site_label_1
_geom_angle_atom_site_label_2
_geom_angle_atom_site_label_3
_geom_angle
S1 C10 H10 123.9
O1 C1 C2 109.2(2)
O1 C4 C3 101.9(2)
O1 C4 C5 107.6(2)
O1 C4 C6 108.27(19)
O2 C1 O1 120.7(2)
O2 C1 C2 130.1(3)
O3 C12 C11 115.7(2)
O3 C12 C13 124.2(3)
N1 C6 C4 108.5(2)
N1 C6 H6 106.4
N1 C6 C7 113.5(2)
N1 C11 C12 116.8(2)
N1 C11 C16 125.1(3)
C1 O1 C4 109.35(19)
C1 C2 H2 126.0
C2 C3 H3A 124.3
C2 C3 C4 111.4(3)
C3 C2 C1 108.0(3)
C3 C2 H2 126.0
C3 C4 C5 112.3(2)
C3 C4 C6 112.1(2)
C4 C3 H3A 124.3
C4 C5 H5A 109.5
C4 C5 H5C 109.5
C4 C5 H5B 109.5
C4 C6 H6 106.4
C5 C4 C6 113.8(2)
H5A C5 H5C 109.5
H5A C5 H5B 109.5
H5C C5 H5B 109.5
C6 N1 H1 118.1
C6 C7 S1 121.0(2)
C7 C6 C4 115.0(2)
C7 C6 H6 106.4
C7 C8 H8 124.3
C7 C8 C9 111.4(3)
C8 C7 S1 110.8(2)
C8 C7 C6 128.2(3)
C8 C9 H9 123.2
C9 C8 H8 124.3
C9 C10 S1 112.2(3)
C9 C10 H10 123.9
C10 S1 C7 91.99(19)
C10 C9 C8 113.6(3)
C10 C9 H9 123.2
C11 N1 H1 118.1
C11 N1 C6 123.7(2)
C11 C16 H16 119.5
C12 O3 H3 109.5
C12 C13 H13 119.6
C12 C13 C14 120.7(3)
C13 C12 C11 120.1(3)
C13 C14 H14 120.0
C14 C13 H13 119.6
C14 C15 H15 119.9
C14 C15 C16 120.2(3)
C15 C14 C13 120.1(3)
C15 C14 H14 120.0
C15 C16 C11 120.9(3)
C15 C16 H16 119.5
C16 C11 C12 118.0(2)
C16 C15 H15 119.9

loop_
_geom_bond_atom_site_label_1
_geom_bond_atom_site_label_2
_geom_bond_distance
S1 C7 1.705(3)
S1 C10 1.704(4)
O1 C1 1.343(3)
O1 C4 1.468(3)
O2 C1 1.215(3)
O3 H3 0.8200
O3 C12 1.365(3)
N1 H1 0.8600
N1 C6 1.452(3)
N1 C11 1.384(3)
C1 C2 1.450(4)
C2 H2 0.9300
C2 C3 1.304(4)
C3 H3A 0.9300
C3 C4 1.486(4)
C4 C5 1.518(4)
C4 C6 1.543(4)
C5 H5A 0.9600
C5 H5C 0.9600
C5 H5B 0.9600
C6 H6 0.9800
C6 C7 1.502(4)
C7 C8 1.401(4)
C8 H8 0.9300
C8 C9 1.402(5)
C9 H9 0.9300
C9 C10 1.341(6)
C10 H10 0.9300
C11 C12 1.404(4)
C11 C16 1.388(4)
C12 C13 1.371(4)
C13 H13 0.9300
C13 C14 1.373(5)
C14 H14 0.9300
C14 C15 1.362(5)
C15 H15 0.9300
C15 C16 1.379(4)
C16 H16 0.9300

loop_
_geom_hbond_atom_site_label_D
_geom_hbond_atom_site_label_H
_geom_hbond_atom_site_label_A
_geom_hbond_distance_DH
_geom_hbond_distance_HA
_geom_hbond_distance_DA
_geom_hbond_angle_DHA
_geom_hbond_site_symmetry_A
O3 H3 O2 0.82 1.95 2.761(3) 172.3 4
